data_4307020
loop_
_publ_author_name
'Bhavesh A. Gandhi'
'Omar Green'
'Judith N. Burstyn'

_publ_contact_author_address
;University of Wisconsin-Madison
Department of Chemistry
1101 University Ave
Madison, WI 53706
;
_publ_contact_author_email burstyn@chem.wisc.edu
_publ_contact_author_fax 608-262-6143
_publ_contact_author_name 'Judith N. Burstyn'
_publ_contact_author_phone 608-262-0328
_publ_section_title
;
Facile Oxidation-Based Synthesis of Sterically Encumbered Four-Coordinate
Bis(2,9-di-tert-butyl-1,10-phenanthroline)copper(I) and Related
Three-Coordinate Copper(I) Complexes
;
_journal_name_full 'Inorganic Chemistry'
_journal_page_first 3816
_journal_page_last 3825
_journal_paper_doi 10.1021/ic0615224
_journal_volume 46
_journal_year 2007
_chemical_formula_sum 'C64 H48 B Cu F20 N4'
_chemical_formula_weight 1327.41
_chemical_name_systematic
; 
 bis(2,9-di-tert-butyl-1,10-phenanthroline)copper(I) perfluorotetraphenylborate 
;
_space_group_IT_number 14
_symmetry_cell_setting monoclinic
_symmetry_space_group_name_Hall '-P 2ybc'
_symmetry_space_group_name_H-M 'P 1 21/c 1'
_atom_sites_solution_hydrogens geom
_atom_sites_solution_primary direct
_atom_sites_solution_secondary difmap
_audit_creation_method SHELXL-97
_cell_angle_alpha 90.00
_cell_angle_beta 90.1670(10)
_cell_angle_gamma 90.00
_cell_formula_units_Z 4
_cell_length_a 11.8246(5)
_cell_length_b 17.8044(8)
_cell_length_c 27.1111(12)
_cell_measurement_reflns_used 7162
_cell_measurement_temperature 100(2)
_cell_measurement_theta_max 26.36
_cell_measurement_theta_min 2.20
_cell_volume 5707.7(4)
_computing_cell_refinement 'Bruker SMART'
_computing_data_collection 'Bruker SMART'
_computing_data_reduction 'Bruker SAINT'
_computing_molecular_graphics 'Bruker SHELXTL'
_computing_publication_material 'Bruker SHELXTL'
_computing_structure_refinement 'SHELXL-97 (Sheldrick, 1997)'
_computing_structure_solution 'SHELXS-97 (Sheldrick, 1990)'
_diffrn_ambient_temperature 100(2)
_diffrn_measured_fraction_theta_full 0.997
_diffrn_measured_fraction_theta_max 0.997
_diffrn_measurement_device_type 'CCD area detector'
_diffrn_measurement_method 'phi and omega scans'
_diffrn_radiation_monochromator graphite
_diffrn_radiation_source 'fine-focus sealed tube'
_diffrn_radiation_type MoK\a
_diffrn_radiation_wavelength 0.71073
_diffrn_reflns_av_R_equivalents 0.0249
_diffrn_reflns_av_sigmaI/netI 0.0205
_diffrn_reflns_limit_h_max 14
_diffrn_reflns_limit_h_min -14
_diffrn_reflns_limit_k_max 22
_diffrn_reflns_limit_k_min -22
_diffrn_reflns_limit_l_max 30
_diffrn_reflns_limit_l_min -33
_diffrn_reflns_number 48489
_diffrn_reflns_theta_full 26.39
_diffrn_reflns_theta_max 26.39
_diffrn_reflns_theta_min 1.89
_exptl_absorpt_coefficient_mu 0.495
_exptl_absorpt_correction_T_max 0.8657
_exptl_absorpt_correction_T_min 0.8154
_exptl_absorpt_correction_type multi-scan
_exptl_absorpt_process_details '(SADABS V.2.05, Bruker AXS(2000-2003))'
_exptl_crystal_colour Orange
_exptl_crystal_density_diffrn 1.545
_exptl_crystal_density_method 'not measured'
_exptl_crystal_description Block
_exptl_crystal_F_000 2696
_exptl_crystal_size_max 0.43
_exptl_crystal_size_mid 0.39
_exptl_crystal_size_min 0.30
_refine_diff_density_max 0.342
_refine_diff_density_min -0.341
_refine_diff_density_rms 0.048
_refine_ls_extinction_method none
_refine_ls_goodness_of_fit_ref 1.033
_refine_ls_hydrogen_treatment constr
_refine_ls_matrix_type full
_refine_ls_number_parameters 823
_refine_ls_number_reflns 11652
_refine_ls_number_restraints 0
_refine_ls_restrained_S_all 1.033
_refine_ls_R_factor_all 0.0365
_refine_ls_R_factor_gt 0.0294
_refine_ls_shift/su_max 0.001
_refine_ls_shift/su_mean 0.000
_refine_ls_structure_factor_coef Fsqd
_refine_ls_weighting_details 'calc w=1/[\s^2^(Fo^2^)+(0.0395P)^2^+2.9535P] where P=(Fo^2^+2Fc^2^)/3'
_refine_ls_weighting_scheme calc
_refine_ls_wR_factor_gt 0.0752
_refine_ls_wR_factor_ref 0.0797
_reflns_number_gt 10093
_reflns_number_total 11652
_reflns_threshold_expression >2sigma(I)
_cod_data_source_file ic0615224si20060811_013810.cif
_cod_data_source_block dtp2CuBC24F20
_cod_depositor_comments
;
The following automatic conversions were performed:
'_symmetry_cell_setting' value 'Monoclinic' changed to 'monoclinic'
according to '/home/saulius/struct/CIF-dictionaries/cif_core.dic'
dictionary named 'cif_core.dic' version 2.4.1 from 2010-06-29.

Automatic conversion script
Id: cif_fix_enum 1527 2010-12-29 10:47:43Z saulius 
;
_cod_database_code 4307020

loop_
_symmetry_equiv_pos_as_xyz
'x, y, z'
'-x, y+1/2, -z+1/2'
'-x, -y, -z'
'x, -y-1/2, z-1/2'

loop_
_atom_site_label
_atom_site_type_symbol
_atom_site_fract_x
_atom_site_fract_y
_atom_site_fract_z
_atom_site_U_iso_or_equiv
_atom_site_adp_type
_atom_site_occupancy
_atom_site_symmetry_multiplicity
_atom_site_calc_flag
_atom_site_refinement_flags
_atom_site_disorder_assembly
_atom_site_disorder_group
Cu Cu 0.122891(16) 0.173633(10) 0.357721(6) 0.01815(6) Uani 1 1 d . . .
F1 F 0.21257(7) 0.61943(5) 0.37807(3) 0.02334(19) Uani 1 1 d . . .
F2 F 0.11088(8) 0.52657(5) 0.43878(4) 0.0283(2) Uani 1 1 d . . .
F3 F 0.21378(8) 0.48005(5) 0.52365(4) 0.0285(2) Uani 1 1 d . . .
F4 F 0.42314(8) 0.53451(5) 0.54700(3) 0.0254(2) Uani 1 1 d . . .
F5 F 0.52601(7) 0.63168(5) 0.48693(3) 0.02118(19) Uani 1 1 d . . .
F6 F 0.37847(8) 0.75340(5) 0.49917(3) 0.02379(19) Uani 1 1 d . . .
F7 F 0.45871(9) 0.87678(5) 0.53971(3) 0.0307(2) Uani 1 1 d . . .
F8 F 0.59990(8) 0.96958(6) 0.48829(4) 0.0343(2) Uani 1 1 d . . .
F9 F 0.65846(8) 0.93379(5) 0.39413(4) 0.0300(2) Uani 1 1 d . . .
F10 F 0.58164(8) 0.80719(5) 0.35309(3) 0.02377(19) Uani 1 1 d . . .
F11 F 0.49356(8) 0.69006(6) 0.28238(3) 0.0290(2) Uani 1 1 d . . .
F12 F 0.36879(10) 0.75661(7) 0.21433(4) 0.0406(3) Uani 1 1 d . . .
F13 F 0.17929(10) 0.83507(6) 0.23933(4) 0.0428(3) Uani 1 1 d . . .
F14 F 0.11774(8) 0.84397(5) 0.33633(4) 0.0320(2) Uani 1 1 d . . .
F15 F 0.23720(7) 0.77295(5) 0.40519(3) 0.02261(19) Uani 1 1 d . . .
F16 F 0.43227(8) 0.55940(5) 0.33542(3) 0.0243(2) Uani 1 1 d . . .
F17 F 0.59637(9) 0.46207(5) 0.31382(4) 0.0303(2) Uani 1 1 d . . .
F18 F 0.81333(9) 0.48899(6) 0.34314(4) 0.0343(2) Uani 1 1 d . . .
F19 F 0.86043(8) 0.61435(6) 0.39735(4) 0.0295(2) Uani 1 1 d . . .
F20 F 0.69998(7) 0.70974(5) 0.42155(3) 0.0247(2) Uani 1 1 d . . .
N1 N 0.04360(10) 0.18895(7) 0.42741(5) 0.0175(3) Uani 1 1 d . . .
N2 N 0.19776(10) 0.07993(7) 0.39131(4) 0.0168(2) Uani 1 1 d . . .
N3 N 0.03419(10) 0.16699(7) 0.29051(5) 0.0172(2) Uani 1 1 d . . .
N4 N 0.21876(10) 0.25814(7) 0.32195(4) 0.0158(2) Uani 1 1 d . . .
B B 0.44556(14) 0.69271(9) 0.39501(6) 0.0165(3) Uani 1 1 d . . .
C1 C -0.02595(13) 0.24102(9) 0.44630(6) 0.0209(3) Uani 1 1 d . . .
C2 C -0.06353(14) 0.23654(10) 0.49568(6) 0.0269(4) Uani 1 1 d . . .
H2 H -0.1143 0.2734 0.5080 0.032 Uiso 1 1 calc R . .
C3 C -0.02797(15) 0.18026(10) 0.52568(6) 0.0283(4) Uani 1 1 d . . .
H3 H -0.0523 0.1783 0.5590 0.034 Uiso 1 1 calc R . .
C4 C 0.04507(13) 0.12505(9) 0.50710(6) 0.0233(3) Uani 1 1 d . . .
C5 C 0.08055(14) 0.06384(10) 0.53748(6) 0.0280(4) Uani 1 1 d . . .
H5 H 0.0601 0.0628 0.5713 0.034 Uiso 1 1 calc R . .
C6 C 0.14244(14) 0.00784(10) 0.51859(6) 0.0274(4) Uani 1 1 d . . .
H6 H 0.1626 -0.0338 0.5387 0.033 Uiso 1 1 calc R . .
C7 C 0.17837(13) 0.01041(9) 0.46830(6) 0.0214(3) Uani 1 1 d . . .
C8 C 0.24333(13) -0.04758(9) 0.44804(6) 0.0246(3) Uani 1 1 d . . .
H8 H 0.2560 -0.0924 0.4663 0.029 Uiso 1 1 calc R . .
C9 C 0.28821(13) -0.03972(9) 0.40218(6) 0.0222(3) Uani 1 1 d . . .
H9 H 0.3329 -0.0789 0.3886 0.027 Uiso 1 1 calc R . .
C10 C 0.26875(13) 0.02633(8) 0.37462(5) 0.0187(3) Uani 1 1 d . . .
C11 C 0.15289(12) 0.07263(8) 0.43775(5) 0.0180(3) Uani 1 1 d . . .
C12 C 0.07871(12) 0.13077(8) 0.45724(5) 0.0185(3) Uani 1 1 d . . .
C13 C -0.06736(13) 0.31022(9) 0.41738(6) 0.0230(3) Uani 1 1 d . . .
C14 C -0.19801(14) 0.31107(10) 0.41673(7) 0.0296(4) Uani 1 1 d . . .
H14A H -0.2246 0.3555 0.3988 0.044 Uiso 1 1 calc R . .
H14B H -0.2263 0.3127 0.4507 0.044 Uiso 1 1 calc R . .
H14C H -0.2260 0.2656 0.4003 0.044 Uiso 1 1 calc R . .
C15 C -0.02473(15) 0.38041(10) 0.44492(7) 0.0311(4) Uani 1 1 d . . .
H15A H 0.0581 0.3798 0.4461 0.047 Uiso 1 1 calc R . .
H15B H -0.0548 0.3805 0.4786 0.047 Uiso 1 1 calc R . .
H15C H -0.0504 0.4256 0.4276 0.047 Uiso 1 1 calc R . .
C16 C -0.02542(15) 0.31543(9) 0.36456(6) 0.0273(4) Uani 1 1 d . . .
H16A H -0.0552 0.3612 0.3492 0.041 Uiso 1 1 calc R . .
H16B H -0.0515 0.2715 0.3460 0.041 Uiso 1 1 calc R . .
H16C H 0.0574 0.3169 0.3645 0.041 Uiso 1 1 calc R . .
C17 C 0.33345(14) 0.03875(9) 0.32617(6) 0.0225(3) Uani 1 1 d . . .
C18 C 0.25127(17) 0.04518(12) 0.28258(6) 0.0367(4) Uani 1 1 d . . .
H18A H 0.1949 0.0841 0.2896 0.055 Uiso 1 1 calc R . .
H18B H 0.2131 -0.0031 0.2775 0.055 Uiso 1 1 calc R . .
H18C H 0.2932 0.0586 0.2527 0.055 Uiso 1 1 calc R . .
C19 C 0.40421(16) 0.11047(9) 0.33159(7) 0.0301(4) Uani 1 1 d . . .
H19A H 0.4471 0.1191 0.3012 0.045 Uiso 1 1 calc R . .
H19B H 0.4567 0.1049 0.3594 0.045 Uiso 1 1 calc R . .
H19C H 0.3540 0.1533 0.3376 0.045 Uiso 1 1 calc R . .
C20 C 0.41640(14) -0.02553(9) 0.31477(6) 0.0263(3) Uani 1 1 d . . .
H20A H 0.3744 -0.0727 0.3113 0.040 Uiso 1 1 calc R . .
H20B H 0.4712 -0.0302 0.3418 0.040 Uiso 1 1 calc R . .
H20C H 0.4564 -0.0146 0.2840 0.040 Uiso 1 1 calc R . .
C21 C -0.05100(13) 0.12317(8) 0.27412(6) 0.0202(3) Uani 1 1 d . . .
C22 C -0.07949(13) 0.12040(9) 0.22365(6) 0.0238(3) Uani 1 1 d . . .
H22 H -0.1374 0.0874 0.2126 0.029 Uiso 1 1 calc R . .
C23 C -0.02464(13) 0.16464(9) 0.19061(6) 0.0241(3) Uani 1 1 d . . .
H23 H -0.0436 0.1621 0.1566 0.029 Uiso 1 1 calc R . .
C24 C 0.05963(12) 0.21377(9) 0.20676(5) 0.0189(3) Uani 1 1 d . . .
C25 C 0.11179(13) 0.26425(9) 0.17287(6) 0.0223(3) Uani 1 1 d . . .
H25 H 0.0892 0.2643 0.1392 0.027 Uiso 1 1 calc R . .
C26 C 0.19270(13) 0.31165(9) 0.18847(6) 0.0206(3) Uani 1 1 d . . .
H26 H 0.2245 0.3469 0.1662 0.025 Uiso 1 1 calc R . .
C27 C 0.23101(12) 0.30919(8) 0.23846(5) 0.0180(3) Uani 1 1 d . . .
C28 C 0.32197(13) 0.35460(9) 0.25364(6) 0.0213(3) Uani 1 1 d . . .
H28 H 0.3582 0.3871 0.2308 0.026 Uiso 1 1 calc R . .
C29 C 0.35756(13) 0.35162(9) 0.30118(6) 0.0217(3) Uani 1 1 d . . .
H29 H 0.4190 0.3822 0.3116 0.026 Uiso 1 1 calc R . .
C30 C 0.30413(12) 0.30335(8) 0.33559(5) 0.0174(3) Uani 1 1 d . . .
C31 C 0.18198(12) 0.26084(8) 0.27359(5) 0.0160(3) Uani 1 1 d . . .
C32 C 0.08931(12) 0.21245(8) 0.25739(5) 0.0163(3) Uani 1 1 d . . .
C33 C -0.11861(14) 0.07451(9) 0.31042(6) 0.0271(4) Uani 1 1 d . . .
C34 C -0.16499(17) 0.12334(12) 0.35229(7) 0.0404(5) Uani 1 1 d . . .
H34A H -0.2088 0.0920 0.3750 0.061 Uiso 1 1 calc R . .
H34B H -0.2138 0.1626 0.3385 0.061 Uiso 1 1 calc R . .
H34C H -0.1020 0.1467 0.3702 0.061 Uiso 1 1 calc R . .
C35 C -0.22152(16) 0.03732(11) 0.28553(7) 0.0351(4) Uani 1 1 d . . .
H35A H -0.1956 0.0029 0.2597 0.053 Uiso 1 1 calc R . .
H35B H -0.2698 0.0761 0.2709 0.053 Uiso 1 1 calc R . .
H35C H -0.2647 0.0092 0.3102 0.053 Uiso 1 1 calc R . .
C36 C -0.04318(18) 0.01180(11) 0.33046(8) 0.0445(5) Uani 1 1 d . . .
H36A H 0.0200 0.0338 0.3489 0.067 Uiso 1 1 calc R . .
H36B H -0.0137 -0.0180 0.3030 0.067 Uiso 1 1 calc R . .
H36C H -0.0874 -0.0206 0.3523 0.067 Uiso 1 1 calc R . .
C37 C 0.34894(12) 0.30995(8) 0.38871(5) 0.0185(3) Uani 1 1 d . . .
C38 C 0.29533(14) 0.25664(9) 0.42588(6) 0.0225(3) Uani 1 1 d . . .
H38A H 0.2139 0.2663 0.4276 0.034 Uiso 1 1 calc R . .
H38B H 0.3295 0.2647 0.4584 0.034 Uiso 1 1 calc R . .
H38C H 0.3082 0.2046 0.4155 0.034 Uiso 1 1 calc R . .
C39 C 0.32394(14) 0.39097(9) 0.40583(6) 0.0232(3) Uani 1 1 d . . .
H39A H 0.2425 0.4006 0.4036 0.035 Uiso 1 1 calc R . .
H39B H 0.3644 0.4265 0.3847 0.035 Uiso 1 1 calc R . .
H39C H 0.3491 0.3972 0.4401 0.035 Uiso 1 1 calc R . .
C40 C 0.47822(13) 0.29687(9) 0.38942(6) 0.0220(3) Uani 1 1 d . . .
H40A H 0.5068 0.3028 0.4232 0.033 Uiso 1 1 calc R . .
H40B H 0.5151 0.3336 0.3678 0.033 Uiso 1 1 calc R . .
H40C H 0.4948 0.2460 0.3777 0.033 Uiso 1 1 calc R . .
C41 C 0.37356(12) 0.63403(8) 0.43018(5) 0.0159(3) Uani 1 1 d . . .
C42 C 0.26873(12) 0.60293(8) 0.42030(5) 0.0180(3) Uani 1 1 d . . .
C43 C 0.21363(12) 0.55292(8) 0.45102(6) 0.0195(3) Uani 1 1 d . . .
C44 C 0.26502(13) 0.52933(8) 0.49387(6) 0.0197(3) Uani 1 1 d . . .
C45 C 0.37113(13) 0.55676(8) 0.50519(5) 0.0188(3) Uani 1 1 d . . .
C46 C 0.42196(12) 0.60713(8) 0.47371(5) 0.0174(3) Uani 1 1 d . . .
C47 C 0.48241(12) 0.77024(8) 0.42459(5) 0.0173(3) Uani 1 1 d . . .
C48 C 0.45167(12) 0.79360(8) 0.47152(6) 0.0190(3) Uani 1 1 d . . .
C49 C 0.49057(13) 0.85901(9) 0.49361(6) 0.0222(3) Uani 1 1 d . . .
C50 C 0.56118(13) 0.90610(9) 0.46788(6) 0.0235(3) Uani 1 1 d . . .
C51 C 0.59051(13) 0.88770(9) 0.42022(6) 0.0224(3) Uani 1 1 d . . .
C52 C 0.55018(13) 0.82196(9) 0.40001(6) 0.0196(3) Uani 1 1 d . . .
C53 C 0.37090(12) 0.72585(8) 0.34801(5) 0.0180(3) Uani 1 1 d . . .
C54 C 0.39921(13) 0.72508(9) 0.29831(6) 0.0223(3) Uani 1 1 d . . .
C55 C 0.33622(15) 0.76046(10) 0.26179(6) 0.0277(4) Uani 1 1 d . . .
C56 C 0.24073(15) 0.80024(9) 0.27411(6) 0.0286(4) Uani 1 1 d . . .
C57 C 0.20974(13) 0.80432(9) 0.32296(6) 0.0242(3) Uani 1 1 d . . .
C58 C 0.27381(13) 0.76735(8) 0.35791(6) 0.0195(3) Uani 1 1 d . . .
C59 C 0.55608(13) 0.64164(8) 0.37845(5) 0.0182(3) Uani 1 1 d . . .
C60 C 0.53819(13) 0.57595(9) 0.35154(5) 0.0206(3) Uani 1 1 d . . .
C61 C 0.62104(14) 0.52492(9) 0.33969(6) 0.0230(3) Uani 1 1 d . . .
C62 C 0.73112(14) 0.53802(9) 0.35451(6) 0.0246(3) Uani 1 1 d . . .
C63 C 0.75439(13) 0.60141(9) 0.38147(6) 0.0227(3) Uani 1 1 d . . .
C64 C 0.66806(13) 0.65082(9) 0.39310(6) 0.0205(3) Uani 1 1 d . . .

loop_
_atom_site_aniso_label
_atom_site_aniso_U_11
_atom_site_aniso_U_22
_atom_site_aniso_U_33
_atom_site_aniso_U_23
_atom_site_aniso_U_13
_atom_site_aniso_U_12
Cu 0.02250(10) 0.01745(10) 0.01449(10) 0.00197(7) -0.00056(7) -0.00081(7)
F1 0.0218(5) 0.0255(5) 0.0227(5) 0.0049(4) -0.0083(4) -0.0044(4)
F2 0.0208(5) 0.0265(5) 0.0375(6) 0.0037(4) -0.0028(4) -0.0090(4)
F3 0.0309(5) 0.0251(5) 0.0295(5) 0.0103(4) 0.0061(4) -0.0046(4)
F4 0.0303(5) 0.0285(5) 0.0174(4) 0.0070(4) -0.0024(4) 0.0019(4)
F5 0.0177(4) 0.0271(5) 0.0187(4) 0.0010(4) -0.0041(3) -0.0023(4)
F6 0.0291(5) 0.0233(5) 0.0190(4) -0.0005(4) 0.0073(4) -0.0024(4)
F7 0.0392(6) 0.0305(5) 0.0223(5) -0.0095(4) 0.0025(4) 0.0009(4)
F8 0.0276(5) 0.0267(5) 0.0487(6) -0.0157(5) 0.0009(5) -0.0068(4)
F9 0.0252(5) 0.0233(5) 0.0415(6) 0.0011(4) 0.0073(4) -0.0083(4)
F10 0.0240(5) 0.0274(5) 0.0199(5) 0.0015(4) 0.0058(4) -0.0046(4)
F11 0.0336(5) 0.0355(5) 0.0179(5) 0.0008(4) 0.0065(4) 0.0052(4)
F12 0.0563(7) 0.0510(7) 0.0145(5) 0.0058(4) -0.0021(5) -0.0011(5)
F13 0.0486(7) 0.0442(6) 0.0354(6) 0.0142(5) -0.0216(5) 0.0024(5)
F14 0.0234(5) 0.0274(5) 0.0452(6) 0.0045(4) -0.0076(4) 0.0051(4)
F15 0.0211(4) 0.0240(5) 0.0227(5) 0.0004(4) 0.0036(4) 0.0023(4)
F16 0.0240(5) 0.0248(5) 0.0241(5) -0.0041(4) 0.0005(4) -0.0033(4)
F17 0.0398(6) 0.0204(5) 0.0307(5) -0.0044(4) 0.0088(4) 0.0003(4)
F18 0.0325(5) 0.0291(5) 0.0415(6) 0.0044(4) 0.0111(5) 0.0142(4)
F19 0.0179(5) 0.0353(5) 0.0355(5) 0.0090(4) 0.0014(4) 0.0040(4)
F20 0.0198(4) 0.0266(5) 0.0277(5) -0.0035(4) -0.0029(4) -0.0007(4)
N1 0.0172(6) 0.0175(6) 0.0179(6) -0.0008(5) 0.0001(5) -0.0032(5)
N2 0.0183(6) 0.0169(6) 0.0153(6) 0.0005(5) -0.0018(5) -0.0017(5)
N3 0.0181(6) 0.0165(6) 0.0168(6) 0.0006(5) -0.0023(5) 0.0004(5)
N4 0.0162(6) 0.0146(6) 0.0165(6) -0.0007(5) -0.0004(5) 0.0010(5)
B 0.0159(8) 0.0196(8) 0.0139(8) 0.0002(6) 0.0005(6) -0.0011(6)
C1 0.0179(7) 0.0205(7) 0.0243(8) -0.0026(6) 0.0027(6) -0.0041(6)
C2 0.0265(8) 0.0277(8) 0.0266(9) -0.0050(7) 0.0081(7) -0.0003(7)
C3 0.0295(9) 0.0371(9) 0.0183(8) -0.0023(7) 0.0068(7) -0.0040(7)
C4 0.0224(8) 0.0294(8) 0.0181(8) 0.0006(6) 0.0005(6) -0.0044(6)
C5 0.0253(8) 0.0419(10) 0.0169(8) 0.0072(7) 0.0016(6) -0.0044(7)
C6 0.0244(8) 0.0342(9) 0.0235(8) 0.0135(7) -0.0021(7) -0.0027(7)
C7 0.0172(7) 0.0245(8) 0.0224(8) 0.0067(6) -0.0019(6) -0.0034(6)
C8 0.0217(8) 0.0216(8) 0.0304(9) 0.0097(6) -0.0039(7) -0.0024(6)
C9 0.0214(8) 0.0168(7) 0.0284(8) 0.0005(6) -0.0032(6) 0.0004(6)
C10 0.0198(7) 0.0174(7) 0.0188(7) -0.0017(6) -0.0035(6) -0.0018(6)
C11 0.0179(7) 0.0184(7) 0.0177(7) 0.0017(6) -0.0025(6) -0.0045(6)
C12 0.0181(7) 0.0214(7) 0.0161(7) 0.0010(6) -0.0006(6) -0.0053(6)
C13 0.0196(8) 0.0194(8) 0.0301(9) -0.0009(6) 0.0064(6) 0.0004(6)
C14 0.0222(8) 0.0273(9) 0.0393(10) 0.0015(7) 0.0067(7) 0.0017(7)
C15 0.0286(9) 0.0230(8) 0.0417(10) -0.0061(7) 0.0088(8) -0.0017(7)
C16 0.0284(9) 0.0237(8) 0.0298(9) 0.0058(7) 0.0070(7) 0.0067(7)
C17 0.0290(8) 0.0195(7) 0.0190(8) -0.0012(6) 0.0021(6) 0.0062(6)
C18 0.0434(11) 0.0479(11) 0.0189(8) -0.0044(8) -0.0011(8) 0.0220(9)
C19 0.0387(10) 0.0224(8) 0.0292(9) 0.0021(7) 0.0163(8) 0.0008(7)
C20 0.0289(9) 0.0229(8) 0.0273(9) -0.0026(6) 0.0025(7) 0.0058(7)
C21 0.0210(7) 0.0184(7) 0.0213(8) 0.0007(6) -0.0024(6) -0.0003(6)
C22 0.0220(8) 0.0270(8) 0.0222(8) -0.0016(6) -0.0051(6) -0.0045(6)
C23 0.0213(8) 0.0330(9) 0.0181(8) -0.0016(6) -0.0042(6) 0.0007(7)
C24 0.0161(7) 0.0237(8) 0.0170(7) 0.0001(6) -0.0004(6) 0.0038(6)
C25 0.0191(7) 0.0318(9) 0.0159(7) 0.0025(6) -0.0004(6) 0.0039(6)
C26 0.0180(7) 0.0257(8) 0.0182(8) 0.0056(6) 0.0039(6) 0.0038(6)
C27 0.0173(7) 0.0173(7) 0.0193(7) 0.0012(6) 0.0020(6) 0.0037(6)
C28 0.0217(8) 0.0195(7) 0.0227(8) 0.0042(6) 0.0038(6) -0.0004(6)
C29 0.0215(8) 0.0198(7) 0.0237(8) 0.0000(6) 0.0001(6) -0.0046(6)
C30 0.0176(7) 0.0161(7) 0.0186(7) -0.0009(6) 0.0004(6) 0.0014(5)
C31 0.0159(7) 0.0157(7) 0.0163(7) -0.0001(5) 0.0013(5) 0.0039(5)
C32 0.0158(7) 0.0157(7) 0.0174(7) -0.0005(5) -0.0005(6) 0.0037(5)
C33 0.0296(9) 0.0282(8) 0.0235(8) 0.0058(7) -0.0073(7) -0.0130(7)
C34 0.0379(10) 0.0562(13) 0.0272(9) -0.0025(9) 0.0050(8) -0.0265(9)
C35 0.0370(10) 0.0390(10) 0.0292(9) 0.0067(8) -0.0080(8) -0.0215(8)
C36 0.0493(12) 0.0355(10) 0.0488(12) 0.0217(9) -0.0219(10) -0.0173(9)
C37 0.0178(7) 0.0191(7) 0.0186(7) -0.0022(6) -0.0007(6) -0.0018(6)
C38 0.0243(8) 0.0257(8) 0.0174(7) -0.0014(6) -0.0019(6) -0.0051(6)
C39 0.0232(8) 0.0220(8) 0.0243(8) -0.0059(6) -0.0025(6) -0.0007(6)
C40 0.0200(8) 0.0235(8) 0.0224(8) -0.0018(6) -0.0012(6) 0.0003(6)
C41 0.0170(7) 0.0158(7) 0.0151(7) -0.0011(5) 0.0020(5) 0.0016(5)
C42 0.0190(7) 0.0182(7) 0.0168(7) -0.0006(6) -0.0016(6) 0.0021(6)
C43 0.0163(7) 0.0166(7) 0.0257(8) -0.0026(6) 0.0006(6) -0.0016(6)
C44 0.0239(8) 0.0150(7) 0.0204(8) 0.0022(6) 0.0068(6) -0.0001(6)
C45 0.0239(8) 0.0174(7) 0.0152(7) 0.0006(5) 0.0001(6) 0.0041(6)
C46 0.0159(7) 0.0185(7) 0.0179(7) -0.0032(6) 0.0003(6) 0.0013(5)
C47 0.0145(7) 0.0189(7) 0.0187(7) 0.0006(6) -0.0023(6) 0.0013(5)
C48 0.0175(7) 0.0198(7) 0.0197(7) 0.0020(6) 0.0004(6) 0.0006(6)
C49 0.0220(8) 0.0251(8) 0.0194(8) -0.0039(6) -0.0015(6) 0.0044(6)
C50 0.0180(7) 0.0189(7) 0.0335(9) -0.0062(6) -0.0049(6) -0.0004(6)
C51 0.0159(7) 0.0204(8) 0.0310(9) 0.0035(6) 0.0009(6) -0.0013(6)
C52 0.0171(7) 0.0228(8) 0.0191(7) 0.0001(6) 0.0008(6) 0.0019(6)
C53 0.0190(7) 0.0170(7) 0.0178(7) 0.0015(6) -0.0019(6) -0.0037(6)
C54 0.0248(8) 0.0220(8) 0.0202(8) -0.0006(6) 0.0001(6) -0.0023(6)
C55 0.0380(10) 0.0296(9) 0.0154(8) 0.0027(6) -0.0038(7) -0.0072(7)
C56 0.0337(9) 0.0260(8) 0.0261(9) 0.0083(7) -0.0133(7) -0.0047(7)
C57 0.0214(8) 0.0186(7) 0.0325(9) 0.0027(6) -0.0057(7) -0.0025(6)
C58 0.0209(7) 0.0176(7) 0.0199(8) 0.0005(6) -0.0006(6) -0.0049(6)
C59 0.0202(7) 0.0197(7) 0.0148(7) 0.0033(6) 0.0028(6) 0.0001(6)
C60 0.0218(8) 0.0232(8) 0.0168(7) 0.0043(6) 0.0022(6) -0.0021(6)
C61 0.0322(9) 0.0174(7) 0.0194(8) 0.0023(6) 0.0059(6) -0.0002(6)
C62 0.0275(8) 0.0225(8) 0.0238(8) 0.0080(6) 0.0093(7) 0.0081(6)
C63 0.0179(7) 0.0285(8) 0.0217(8) 0.0099(6) 0.0016(6) 0.0010(6)
C64 0.0223(8) 0.0215(7) 0.0179(7) 0.0029(6) 0.0023(6) -0.0009(6)

loop_
_atom_type_symbol
_atom_type_description
_atom_type_scat_dispersion_real
_atom_type_scat_dispersion_imag
_atom_type_scat_source
C C 0.0033 0.0016 'International Tables Vol C Tables 4.2.6.8 and 6.1.1.4'
H H 0.0000 0.0000 'International Tables Vol C Tables 4.2.6.8 and 6.1.1.4'
B B 0.0013 0.0007 'International Tables Vol C Tables 4.2.6.8 and 6.1.1.4'
N N 0.0061 0.0033 'International Tables Vol C Tables 4.2.6.8 and 6.1.1.4'
F F 0.0171 0.0103 'International Tables Vol C Tables 4.2.6.8 and 6.1.1.4'
Cu Cu 0.3201 1.2651 'International Tables Vol C Tables 4.2.6.8 and 6.1.1.4'

loop_
_geom_angle_atom_site_label_1
_geom_angle_atom_site_label_2
_geom_angle_atom_site_label_3
_geom_angle
_geom_angle_site_symmetry_1
_geom_angle_site_symmetry_3
_geom_angle_publ_flag
N2 Cu N3 122.73(5) . . ?
N2 Cu N4 122.54(5) . . ?
N3 Cu N4 84.82(5) . . ?
N2 Cu N1 84.43(5) . . ?
N3 Cu N1 123.79(5) . . ?
N4 Cu N1 123.53(5) . . ?
C1 N1 C12 118.65(13) . . ?
C1 N1 Cu 134.36(11) . . ?
C12 N1 Cu 106.98(9) . . ?
C10 N2 C11 118.84(12) . . ?
C10 N2 Cu 132.80(10) . . ?
C11 N2 Cu 108.05(9) . . ?
C21 N3 C32 118.72(13) . . ?
C21 N3 Cu 133.49(10) . . ?
C32 N3 Cu 107.26(9) . . ?
C30 N4 C31 118.37(12) . . ?
C30 N4 Cu 134.61(10) . . ?
C31 N4 Cu 106.95(9) . . ?
C41 B C47 112.54(12) . . ?
C41 B C59 102.58(11) . . ?
C47 B C59 112.51(12) . . ?
C41 B C53 113.25(12) . . ?
C47 B C53 102.40(11) . . ?
C59 B C53 113.97(12) . . ?
N1 C1 C2 121.13(14) . . ?
N1 C1 C13 123.57(14) . . ?
C2 C1 C13 115.27(14) . . ?
C3 C2 C1 120.76(15) . . ?
C2 C3 C4 119.50(15) . . ?
C3 C4 C12 117.90(15) . . ?
C3 C4 C5 120.51(15) . . ?
C12 C4 C5 121.56(15) . . ?
C6 C5 C4 120.48(15) . . ?
C5 C6 C7 120.33(15) . . ?
C8 C7 C11 117.64(14) . . ?
C8 C7 C6 121.02(14) . . ?
C11 C7 C6 121.31(15) . . ?
C9 C8 C7 119.91(14) . . ?
C8 C9 C10 120.40(15) . . ?
N2 C10 C9 120.80(14) . . ?
N2 C10 C17 119.72(13) . . ?
C9 C10 C17 119.42(13) . . ?
N2 C11 C7 121.89(14) . . ?
N2 C11 C12 119.97(13) . . ?
C7 C11 C12 118.13(14) . . ?
N1 C12 C4 122.03(14) . . ?
N1 C12 C11 120.14(13) . . ?
C4 C12 C11 117.83(14) . . ?
C16 C13 C1 115.12(13) . . ?
C16 C13 C15 107.46(13) . . ?
C1 C13 C15 107.42(14) . . ?
C16 C13 C14 108.52(14) . . ?
C1 C13 C14 109.28(13) . . ?
C15 C13 C14 108.88(13) . . ?
C18 C17 C19 110.88(15) . . ?
C18 C17 C10 110.71(14) . . ?
C19 C17 C10 108.09(12) . . ?
C18 C17 C20 107.69(13) . . ?
C19 C17 C20 106.90(13) . . ?
C10 C17 C20 112.54(13) . . ?
N3 C21 C22 121.10(14) . . ?
N3 C21 C33 120.31(13) . . ?
C22 C21 C33 118.60(13) . . ?
C23 C22 C21 120.43(14) . . ?
C22 C23 C24 119.90(15) . . ?
C23 C24 C32 117.93(14) . . ?
C23 C24 C25 120.17(14) . . ?
C32 C24 C25 121.89(14) . . ?
C26 C25 C24 120.13(14) . . ?
C25 C26 C27 120.21(14) . . ?
C28 C27 C31 117.97(14) . . ?
C28 C27 C26 120.03(14) . . ?
C31 C27 C26 121.98(14) . . ?
C29 C28 C27 119.40(14) . . ?
C28 C29 C30 120.75(14) . . ?
N4 C30 C29 121.23(14) . . ?
N4 C30 C37 124.10(13) . . ?
C29 C30 C37 114.63(13) . . ?
N4 C31 C27 122.25(13) . . ?
N4 C31 C32 119.93(13) . . ?
C27 C31 C32 117.82(13) . . ?
N3 C32 C24 121.77(13) . . ?
N3 C32 C31 120.50(13) . . ?
C24 C32 C31 117.73(13) . . ?
C36 C33 C34 111.16(16) . . ?
C36 C33 C21 109.60(15) . . ?
C34 C33 C21 110.01(14) . . ?
C36 C33 C35 107.55(14) . . ?
C34 C33 C35 106.53(15) . . ?
C21 C33 C35 111.95(13) . . ?
C38 C37 C30 115.40(12) . . ?
C38 C37 C39 107.62(13) . . ?
C30 C37 C39 106.69(12) . . ?
C38 C37 C40 108.13(12) . . ?
C30 C37 C40 109.76(12) . . ?
C39 C37 C40 109.09(12) . . ?
C42 C41 C46 113.07(13) . . ?
C42 C41 B 127.17(13) . . ?
C46 C41 B 119.64(13) . . ?
F1 C42 C41 120.94(13) . . ?
F1 C42 C43 114.71(13) . . ?
C41 C42 C43 124.35(14) . . ?
F2 C43 C44 119.95(14) . . ?
F2 C43 C42 120.21(14) . . ?
C44 C43 C42 119.84(14) . . ?
F3 C44 C43 120.67(14) . . ?
F3 C44 C45 120.71(14) . . ?
C43 C44 C45 118.61(14) . . ?
F4 C45 C46 120.92(14) . . ?
F4 C45 C44 119.69(13) . . ?
C46 C45 C44 119.39(14) . . ?
F5 C46 C45 116.37(13) . . ?
F5 C46 C41 118.94(13) . . ?
C45 C46 C41 124.69(14) . . ?
C48 C47 C52 113.15(13) . . ?
C48 C47 B 128.69(13) . . ?
C52 C47 B 118.12(13) . . ?
F6 C48 C49 114.65(13) . . ?
F6 C48 C47 121.30(13) . . ?
C49 C48 C47 124.05(14) . . ?
F7 C49 C50 120.04(14) . . ?
F7 C49 C48 120.36(14) . . ?
C50 C49 C48 119.60(14) . . ?
F8 C50 C49 120.84(15) . . ?
F8 C50 C51 120.10(15) . . ?
C49 C50 C51 119.05(14) . . ?
F9 C51 C52 120.94(14) . . ?
F9 C51 C50 119.90(14) . . ?
C52 C51 C50 119.16(14) . . ?
F10 C52 C51 116.34(13) . . ?
F10 C52 C47 118.82(13) . . ?
C51 C52 C47 124.83(14) . . ?
C54 C53 C58 113.17(14) . . ?
C54 C53 B 127.81(14) . . ?
C58 C53 B 118.60(13) . . ?
F11 C54 C55 115.05(14) . . ?
F11 C54 C53 121.11(14) . . ?
C55 C54 C53 123.83(15) . . ?
F12 C55 C56 119.73(15) . . ?
F12 C55 C54 120.29(16) . . ?
C56 C55 C54 119.98(15) . . ?
F13 C56 C55 120.73(16) . . ?
F13 C56 C57 120.45(16) . . ?
C55 C56 C57 118.81(15) . . ?
F14 C57 C56 120.25(14) . . ?
F14 C57 C58 120.51(15) . . ?
C56 C57 C58 119.24(15) . . ?
F15 C58 C57 115.95(14) . . ?
F15 C58 C53 119.11(13) . . ?
C57 C58 C53 124.94(15) . . ?
C64 C59 C60 113.00(14) . . ?
C64 C59 B 127.56(13) . . ?
C60 C59 B 118.96(13) . . ?
F16 C60 C61 116.02(14) . . ?
F16 C60 C59 119.26(13) . . ?
C61 C60 C59 124.71(15) . . ?
F17 C61 C60 121.02(15) . . ?
F17 C61 C62 119.49(14) . . ?
C60 C61 C62 119.49(15) . . ?
F18 C62 C63 120.85(15) . . ?
F18 C62 C61 120.38(15) . . ?
C63 C62 C61 118.76(14) . . ?
F19 C63 C62 119.79(14) . . ?
F19 C63 C64 120.38(15) . . ?
C62 C63 C64 119.81(15) . . ?
F20 C64 C63 114.65(13) . . ?
F20 C64 C59 121.12(13) . . ?
C63 C64 C59 124.21(15) . . ?

loop_
_geom_bond_atom_site_label_1
_geom_bond_atom_site_label_2
_geom_bond_distance
_geom_bond_site_symmetry_2
_geom_bond_publ_flag
Cu N2 2.0956(12) . ?
Cu N3 2.1032(12) . ?
Cu N4 2.1203(12) . ?
Cu N1 2.1291(13) . ?
F1 C42 1.3540(17) . ?
F2 C43 1.3431(17) . ?
F3 C44 1.3384(17) . ?
F4 C45 1.3474(17) . ?
F5 C46 1.3531(17) . ?
F6 C48 1.3518(17) . ?
F7 C49 1.3442(18) . ?
F8 C50 1.3387(18) . ?
F9 C51 1.3501(18) . ?
F10 C52 1.3523(18) . ?
F11 C54 1.3501(19) . ?
F12 C55 1.3460(19) . ?
F13 C56 1.3409(19) . ?
F14 C57 1.3474(19) . ?
F15 C58 1.3578(18) . ?
F16 C60 1.3577(18) . ?
F17 C61 1.3522(18) . ?
F18 C62 1.3429(18) . ?
F19 C63 1.3445(18) . ?
F20 C64 1.3550(18) . ?
N1 C1 1.342(2) . ?
N1 C12 1.3775(19) . ?
N2 C10 1.3500(19) . ?
N2 C11 1.3739(19) . ?
N3 C21 1.3483(19) . ?
N3 C32 1.3747(19) . ?
N4 C30 1.3422(19) . ?
N4 C31 1.3810(19) . ?
B C41 1.652(2) . ?
B C47 1.654(2) . ?
B C59 1.655(2) . ?
B C53 1.657(2) . ?
C1 C2 1.414(2) . ?
C1 C13 1.539(2) . ?
C2 C3 1.357(2) . ?
C3 C4 1.403(2) . ?
C4 C12 1.414(2) . ?
C4 C5 1.428(2) . ?
C5 C6 1.339(3) . ?
C6 C7 1.430(2) . ?
C7 C8 1.400(2) . ?
C7 C11 1.415(2) . ?
C8 C9 1.360(2) . ?
C9 C10 1.412(2) . ?
C10 C17 1.538(2) . ?
C11 C12 1.457(2) . ?
C13 C16 1.520(2) . ?
C13 C15 1.540(2) . ?
C13 C14 1.545(2) . ?
C17 C18 1.532(2) . ?
C17 C19 1.533(2) . ?
C17 C20 1.539(2) . ?
C21 C22 1.409(2) . ?
C21 C33 1.537(2) . ?
C22 C23 1.359(2) . ?
C23 C24 1.395(2) . ?
C24 C32 1.416(2) . ?
C24 C25 1.427(2) . ?
C25 C26 1.343(2) . ?
C26 C27 1.428(2) . ?
C27 C28 1.406(2) . ?
C27 C31 1.410(2) . ?
C28 C29 1.356(2) . ?
C29 C30 1.418(2) . ?
C30 C37 1.538(2) . ?
C31 C32 1.461(2) . ?
C33 C36 1.528(3) . ?
C33 C34 1.533(3) . ?
C33 C35 1.539(2) . ?
C37 C38 1.524(2) . ?
C37 C39 1.544(2) . ?
C37 C40 1.546(2) . ?
C41 C42 1.383(2) . ?
C41 C46 1.395(2) . ?
C42 C43 1.384(2) . ?
C43 C44 1.375(2) . ?
C44 C45 1.380(2) . ?
C45 C46 1.377(2) . ?
C47 C48 1.388(2) . ?
C47 C52 1.392(2) . ?
C48 C49 1.387(2) . ?
C49 C50 1.375(2) . ?
C50 C51 1.378(2) . ?
C51 C52 1.377(2) . ?
C53 C54 1.389(2) . ?
C53 C58 1.392(2) . ?
C54 C55 1.388(2) . ?
C55 C56 1.375(3) . ?
C56 C57 1.377(2) . ?
C57 C58 1.379(2) . ?
C59 C64 1.391(2) . ?
C59 C60 1.394(2) . ?
C60 C61 1.375(2) . ?
C61 C62 1.381(2) . ?
C62 C63 1.372(2) . ?
C63 C64 1.385(2) . ?

loop_
_geom_torsion_atom_site_label_1
_geom_torsion_atom_site_label_2
_geom_torsion_atom_site_label_3
_geom_torsion_atom_site_label_4
_geom_torsion
_geom_torsion_site_symmetry_1
_geom_torsion_site_symmetry_2
_geom_torsion_site_symmetry_3
_geom_torsion_site_symmetry_4
_geom_torsion_publ_flag
N2 Cu N1 C1 176.99(14) . . . . ?
N3 Cu N1 C1 -56.96(15) . . . . ?
N4 Cu N1 C1 51.28(15) . . . . ?
N2 Cu N1 C12 -1.33(9) . . . . ?
N3 Cu N1 C12 124.72(9) . . . . ?
N4 Cu N1 C12 -127.04(9) . . . . ?
N3 Cu N2 C10 50.99(15) . . . . ?
N4 Cu N2 C10 -55.44(14) . . . . ?
N1 Cu N2 C10 177.97(14) . . . . ?
N3 Cu N2 C11 -122.37(9) . . . . ?
N4 Cu N2 C11 131.21(9) . . . . ?
N1 Cu N2 C11 4.62(9) . . . . ?
N2 Cu N3 C21 52.06(16) . . . . ?
N4 Cu N3 C21 177.77(14) . . . . ?
N1 Cu N3 C21 -54.88(15) . . . . ?
N2 Cu N3 C32 -119.18(9) . . . . ?
N4 Cu N3 C32 6.53(9) . . . . ?
N1 Cu N3 C32 133.88(9) . . . . ?
N2 Cu N4 C30 -55.89(15) . . . . ?
N3 Cu N4 C30 178.23(14) . . . . ?
N1 Cu N4 C30 50.65(15) . . . . ?
N2 Cu N4 C31 120.96(9) . . . . ?
N3 Cu N4 C31 -4.92(9) . . . . ?
N1 Cu N4 C31 -132.50(9) . . . . ?
C12 N1 C1 C2 -0.4(2) . . . . ?
Cu N1 C1 C2 -178.58(11) . . . . ?
C12 N1 C1 C13 177.57(13) . . . . ?
Cu N1 C1 C13 -0.6(2) . . . . ?
N1 C1 C2 C3 1.6(2) . . . . ?
C13 C1 C2 C3 -176.54(15) . . . . ?
C1 C2 C3 C4 -1.3(3) . . . . ?
C2 C3 C4 C12 0.0(2) . . . . ?
C2 C3 C4 C5 -177.84(16) . . . . ?
C3 C4 C5 C6 174.34(16) . . . . ?
C12 C4 C5 C6 -3.4(2) . . . . ?
C4 C5 C6 C7 3.0(3) . . . . ?
C5 C6 C7 C8 179.84(16) . . . . ?
C5 C6 C7 C11 2.0(2) . . . . ?
C11 C7 C8 C9 6.0(2) . . . . ?
C6 C7 C8 C9 -171.89(15) . . . . ?
C7 C8 C9 C10 -0.6(2) . . . . ?
C11 N2 C10 C9 6.1(2) . . . . ?
Cu N2 C10 C9 -166.65(11) . . . . ?
C11 N2 C10 C17 -171.08(13) . . . . ?
Cu N2 C10 C17 16.1(2) . . . . ?
C8 C9 C10 N2 -5.7(2) . . . . ?
C8 C9 C10 C17 171.52(14) . . . . ?
C10 N2 C11 C7 -0.5(2) . . . . ?
Cu N2 C11 C7 173.98(11) . . . . ?
C10 N2 C11 C12 178.18(13) . . . . ?
Cu N2 C11 C12 -7.38(16) . . . . ?
C8 C7 C11 N2 -5.6(2) . . . . ?
C6 C7 C11 N2 172.29(14) . . . . ?
C8 C7 C11 C12 175.71(13) . . . . ?
C6 C7 C11 C12 -6.4(2) . . . . ?
C1 N1 C12 C4 -1.0(2) . . . . ?
Cu N1 C12 C4 177.68(12) . . . . ?
C1 N1 C12 C11 179.10(13) . . . . ?
Cu N1 C12 C11 -2.27(16) . . . . ?
C3 C4 C12 N1 1.2(2) . . . . ?
C5 C4 C12 N1 179.00(14) . . . . ?
C3 C4 C12 C11 -178.89(14) . . . . ?
C5 C4 C12 C11 -1.1(2) . . . . ?
N2 C11 C12 N1 7.0(2) . . . . ?
C7 C11 C12 N1 -174.29(13) . . . . ?
N2 C11 C12 C4 -172.93(13) . . . . ?
C7 C11 C12 C4 5.8(2) . . . . ?
N1 C1 C13 C16 1.1(2) . . . . ?
C2 C1 C13 C16 179.15(14) . . . . ?
N1 C1 C13 C15 -118.56(16) . . . . ?
C2 C1 C13 C15 59.52(17) . . . . ?
N1 C1 C13 C14 123.47(16) . . . . ?
C2 C1 C13 C14 -58.45(18) . . . . ?
N2 C10 C17 C18 -63.44(18) . . . . ?
C9 C10 C17 C18 119.31(16) . . . . ?
N2 C10 C17 C19 58.19(18) . . . . ?
C9 C10 C17 C19 -119.07(15) . . . . ?
N2 C10 C17 C20 176.00(13) . . . . ?
C9 C10 C17 C20 -1.3(2) . . . . ?
C32 N3 C21 C22 3.6(2) . . . . ?
Cu N3 C21 C22 -166.89(11) . . . . ?
C32 N3 C21 C33 -176.95(13) . . . . ?
Cu N3 C21 C33 12.6(2) . . . . ?
N3 C21 C22 C23 -3.0(2) . . . . ?
C33 C21 C22 C23 177.52(15) . . . . ?
C21 C22 C23 C24 -0.7(2) . . . . ?
C22 C23 C24 C32 3.5(2) . . . . ?
C22 C23 C24 C25 -175.43(15) . . . . ?
C23 C24 C25 C26 179.83(15) . . . . ?
C32 C24 C25 C26 1.0(2) . . . . ?
C24 C25 C26 C27 3.2(2) . . . . ?
C25 C26 C27 C28 174.82(15) . . . . ?
C25 C26 C27 C31 -3.7(2) . . . . ?
C31 C27 C28 C29 -1.4(2) . . . . ?
C26 C27 C28 C29 -179.91(14) . . . . ?
C27 C28 C29 C30 0.0(2) . . . . ?
C31 N4 C30 C29 -1.5(2) . . . . ?
Cu N4 C30 C29 175.12(11) . . . . ?
C31 N4 C30 C37 176.08(13) . . . . ?
Cu N4 C30 C37 -7.3(2) . . . . ?
C28 C29 C30 N4 1.5(2) . . . . ?
C28 C29 C30 C37 -176.27(14) . . . . ?
C30 N4 C31 C27 0.0(2) . . . . ?
Cu N4 C31 C27 -177.44(11) . . . . ?
C30 N4 C31 C32 179.97(13) . . . . ?
Cu N4 C31 C32 2.51(15) . . . . ?
C28 C27 C31 N4 1.4(2) . . . . ?
C26 C27 C31 N4 179.91(13) . . . . ?
C28 C27 C31 C32 -178.55(13) . . . . ?
C26 C27 C31 C32 0.0(2) . . . . ?
C21 N3 C32 C24 -0.6(2) . . . . ?
Cu N3 C32 C24 172.14(11) . . . . ?
C21 N3 C32 C31 179.94(13) . . . . ?
Cu N3 C32 C31 -7.30(15) . . . . ?
C23 C24 C32 N3 -2.9(2) . . . . ?
C25 C24 C32 N3 175.99(14) . . . . ?
C23 C24 C32 C31 176.56(13) . . . . ?
C25 C24 C32 C31 -4.6(2) . . . . ?
N4 C31 C32 N3 3.5(2) . . . . ?
C27 C31 C32 N3 -176.57(13) . . . . ?
N4 C31 C32 C24 -175.99(13) . . . . ?
C27 C31 C32 C24 4.0(2) . . . . ?
N3 C21 C33 C36 -68.47(19) . . . . ?
C22 C21 C33 C36 111.03(17) . . . . ?
N3 C21 C33 C34 54.0(2) . . . . ?
C22 C21 C33 C34 -126.45(16) . . . . ?
N3 C21 C33 C35 172.29(15) . . . . ?
C22 C21 C33 C35 -8.2(2) . . . . ?
N4 C30 C37 C38 4.3(2) . . . . ?
C29 C30 C37 C38 -178.01(13) . . . . ?
N4 C30 C37 C39 -115.18(15) . . . . ?
C29 C30 C37 C39 62.50(16) . . . . ?
N4 C30 C37 C40 126.75(15) . . . . ?
C29 C30 C37 C40 -55.57(17) . . . . ?
C47 B C41 C42 125.86(15) . . . . ?
C59 B C41 C42 -112.99(15) . . . . ?
C53 B C41 C42 10.3(2) . . . . ?
C47 B C41 C46 -58.46(17) . . . . ?
C59 B C41 C46 62.69(16) . . . . ?
C53 B C41 C46 -174.01(13) . . . . ?
C46 C41 C42 F1 -176.14(12) . . . . ?
B C41 C42 F1 -0.2(2) . . . . ?
C46 C41 C42 C43 2.9(2) . . . . ?
B C41 C42 C43 178.81(14) . . . . ?
F1 C42 C43 F2 -2.1(2) . . . . ?
C41 C42 C43 F2 178.83(13) . . . . ?
F1 C42 C43 C44 176.97(13) . . . . ?
C41 C42 C43 C44 -2.1(2) . . . . ?
F2 C43 C44 F3 0.1(2) . . . . ?
C42 C43 C44 F3 -178.92(13) . . . . ?
F2 C43 C44 C45 179.30(13) . . . . ?
C42 C43 C44 C45 0.2(2) . . . . ?
F3 C44 C45 F4 -0.9(2) . . . . ?
C43 C44 C45 F4 179.93(13) . . . . ?
F3 C44 C45 C46 179.68(13) . . . . ?
C43 C44 C45 C46 0.5(2) . . . . ?
F4 C45 C46 F5 0.7(2) . . . . ?
C44 C45 C46 F5 -179.87(13) . . . . ?
F4 C45 C46 C41 -178.92(13) . . . . ?
C44 C45 C46 C41 0.5(2) . . . . ?
C42 C41 C46 F5 178.28(12) . . . . ?
B C41 C46 F5 2.0(2) . . . . ?
C42 C41 C46 C45 -2.1(2) . . . . ?
B C41 C46 C45 -178.34(14) . . . . ?
C41 B C47 C48 -6.8(2) . . . . ?
C59 B C47 C48 -122.09(16) . . . . ?
C53 B C47 C48 115.13(16) . . . . ?
C41 B C47 C52 175.65(13) . . . . ?
C59 B C47 C52 60.36(17) . . . . ?
C53 B C47 C52 -62.42(16) . . . . ?
C52 C47 C48 F6 174.49(13) . . . . ?
B C47 C48 F6 -3.2(2) . . . . ?
C52 C47 C48 C49 -4.5(2) . . . . ?
B C47 C48 C49 177.82(14) . . . . ?
F6 C48 C49 F7 2.5(2) . . . . ?
C47 C48 C49 F7 -178.46(14) . . . . ?
F6 C48 C49 C50 -176.89(13) . . . . ?
C47 C48 C49 C50 2.2(2) . . . . ?
F7 C49 C50 F8 0.6(2) . . . . ?
C48 C49 C50 F8 179.96(14) . . . . ?
F7 C49 C50 C51 -178.40(14) . . . . ?
C48 C49 C50 C51 1.0(2) . . . . ?
F8 C50 C51 F9 0.0(2) . . . . ?
C49 C50 C51 F9 179.06(14) . . . . ?
F8 C50 C51 C52 179.70(14) . . . . ?
C49 C50 C51 C52 -1.3(2) . . . . ?
F9 C51 C52 F10 -0.6(2) . . . . ?
C50 C51 C52 F10 179.80(13) . . . . ?
F9 C51 C52 C47 178.17(14) . . . . ?
C50 C51 C52 C47 -1.5(2) . . . . ?
C48 C47 C52 F10 -177.10(12) . . . . ?
B C47 C52 F10 0.8(2) . . . . ?
C48 C47 C52 C51 4.2(2) . . . . ?
B C47 C52 C51 -177.88(14) . . . . ?
C41 B C53 C54 -127.05(16) . . . . ?
C47 B C53 C54 111.51(16) . . . . ?
C59 B C53 C54 -10.3(2) . . . . ?
C41 B C53 C58 60.99(17) . . . . ?
C47 B C53 C58 -60.45(16) . . . . ?
C59 B C53 C58 177.76(13) . . . . ?
C58 C53 C54 F11 177.26(13) . . . . ?
B C53 C54 F11 4.9(2) . . . . ?
C58 C53 C54 C55 -1.4(2) . . . . ?
B C53 C54 C55 -173.73(15) . . . . ?
F11 C54 C55 F12 1.8(2) . . . . ?
C53 C54 C55 F12 -179.47(15) . . . . ?
F11 C54 C55 C56 -177.56(14) . . . . ?
C53 C54 C55 C56 1.2(3) . . . . ?
F12 C55 C56 F13 0.3(2) . . . . ?
C54 C55 C56 F13 179.65(15) . . . . ?
F12 C55 C56 C57 -179.13(15) . . . . ?
C54 C55 C56 C57 0.2(2) . . . . ?
F13 C56 C57 F14 -0.6(2) . . . . ?
C55 C56 C57 F14 178.84(14) . . . . ?
F13 C56 C57 C58 179.36(14) . . . . ?
C55 C56 C57 C58 -1.2(2) . . . . ?
F14 C57 C58 F15 0.9(2) . . . . ?
C56 C57 C58 F15 -179.05(14) . . . . ?
F14 C57 C58 C53 -179.10(14) . . . . ?
C56 C57 C58 C53 1.0(2) . . . . ?
C54 C53 C58 F15 -179.65(13) . . . . ?
B C53 C58 F15 -6.6(2) . . . . ?
C54 C53 C58 C57 0.3(2) . . . . ?
B C53 C58 C57 173.43(14) . . . . ?
C41 B C59 C64 -110.30(16) . . . . ?
C47 B C59 C64 10.9(2) . . . . ?
C53 B C59 C64 126.89(16) . . . . ?
C41 B C59 C60 61.19(16) . . . . ?
C47 B C59 C60 -177.63(13) . . . . ?
C53 B C59 C60 -61.62(17) . . . . ?
C64 C59 C60 F16 179.17(13) . . . . ?
B C59 C60 F16 6.5(2) . . . . ?
C64 C59 C60 C61 -0.7(2) . . . . ?
B C59 C60 C61 -173.35(14) . . . . ?
F16 C60 C61 F17 -0.5(2) . . . . ?
C59 C60 C61 F17 179.35(14) . . . . ?
F16 C60 C61 C62 179.60(13) . . . . ?
C59 C60 C61 C62 -0.6(2) . . . . ?
F17 C61 C62 F18 0.3(2) . . . . ?
C60 C61 C62 F18 -179.75(14) . . . . ?
F17 C61 C62 C63 -178.88(13) . . . . ?
C60 C61 C62 C63 1.0(2) . . . . ?
F18 C62 C63 F19 -0.9(2) . . . . ?
C61 C62 C63 F19 178.34(13) . . . . ?
F18 C62 C63 C64 -179.46(14) . . . . ?
C61 C62 C63 C64 -0.2(2) . . . . ?
F19 C63 C64 F20 -1.2(2) . . . . ?
C62 C63 C64 F20 177.37(13) . . . . ?
F19 C63 C64 C59 -179.69(14) . . . . ?
C62 C63 C64 C59 -1.1(2) . . . . ?
C60 C59 C64 F20 -176.88(13) . . . . ?
B C59 C64 F20 -5.0(2) . . . . ?
C60 C59 C64 C63 1.5(2) . . . . ?
B C59 C64 C63 173.43(14) . . . . ?
